data_7211591
loop_
_publ_author_name
'DeBurgomaster, Paul'
'Ouellette, Wayne'
'Liu, Hongxue'
'O'Connor, Charles J.'
'Zubieta, Jon'

_publ_section_title
;
 Hydrothermal chemistry of vanadium oxides with aromatic di- and
 tri-phosphonates in the presence of secondary metal copper(II) cationic
 complex subunits
;
_journal_issue 2
_journal_name_full CrystEngComm
_journal_page_first 446
_journal_paper_doi 10.1039/b910641c
_journal_volume 12
_journal_year 2010
_chemical_formula_moiety 'C18 H18 Cu N2 O10 P2, O'
_chemical_formula_sum 'C18 H18 Cu N2 O11 P2'
_chemical_formula_weight 563.82
_chemical_name_systematic
;
?
;
_space_group_IT_number 2
_symmetry_cell_setting triclinic
_symmetry_space_group_name_Hall '-P 1'
_symmetry_space_group_name_H-M 'P -1'
_atom_sites_solution_hydrogens geom
_atom_sites_solution_primary direct
_atom_sites_solution_secondary difmap
_audit_creation_method SHELXL-97
_cell_angle_alpha 92.437(2)
_cell_angle_beta 98.233(2)
_cell_angle_gamma 92.697(2)
_cell_formula_units_Z 2
_cell_length_a 6.4769(7)
_cell_length_b 8.4915(9)
_cell_length_c 18.798(2)
_cell_measurement_reflns_used 5380
_cell_measurement_temperature 90(2)
_cell_measurement_theta_max 28.33
_cell_measurement_theta_min 2.59
_cell_volume 1020.81(19)
_computing_cell_refinement 'Bruker SMART (Bruker, 2002)'
_computing_data_collection 'Bruker SMART (Bruker, 2002)'
_computing_data_reduction 'Bruker SAINT (Bruker, 2002)'
_computing_molecular_graphics 'CrystalMaker (Palmer, 2006)'
_computing_publication_material 'Bruker SHELXTL (Bruker, 2002)'
_computing_structure_refinement 'SHELXL-97 (Sheldrick, 1997)'
_computing_structure_solution 'SHELXS-97 (Sheldrick, 1997)'
_diffrn_ambient_temperature 90(2)
_diffrn_detector_area_resol_mean 512
_diffrn_measured_fraction_theta_full 0.989
_diffrn_measured_fraction_theta_max 0.989
_diffrn_measurement_device_type 'Bruker APEX CCD area detector'
_diffrn_measurement_method 'Phi and omega scans'
_diffrn_radiation_monochromator graphite
_diffrn_radiation_probe x-ray
_diffrn_radiation_type MoK\a
_diffrn_radiation_wavelength 0.71073
_diffrn_reflns_av_R_equivalents 0.0163
_diffrn_reflns_av_sigmaI/netI 0.0255
_diffrn_reflns_limit_h_max 8
_diffrn_reflns_limit_h_min -8
_diffrn_reflns_limit_k_max 11
_diffrn_reflns_limit_k_min -11
_diffrn_reflns_limit_l_max 24
_diffrn_reflns_limit_l_min -24
_diffrn_reflns_number 10151
_diffrn_reflns_theta_full 28.07
_diffrn_reflns_theta_max 28.07
_diffrn_reflns_theta_min 2.59
_diffrn_source 'fine-focus sealed tube'
_diffrn_standards_decay_% 0.001
_exptl_absorpt_coefficient_mu 1.296
_exptl_absorpt_correction_T_max 0.7816
_exptl_absorpt_correction_T_min 0.6971
_exptl_absorpt_correction_type multi-scan
_exptl_absorpt_process_details 'SADABS SHELXL-97 (Sheldrick, 1997)'
_exptl_crystal_colour green
_exptl_crystal_density_diffrn 1.834
_exptl_crystal_density_method 'not measured'
_exptl_crystal_description block
_exptl_crystal_F_000 574
_exptl_crystal_size_max 0.30
_exptl_crystal_size_mid 0.20
_exptl_crystal_size_min 0.20
_refine_diff_density_max 0.841
_refine_diff_density_min -0.453
_refine_diff_density_rms 0.103
_refine_ls_extinction_method none
_refine_ls_goodness_of_fit_ref 1.101
_refine_ls_hydrogen_treatment mixed
_refine_ls_matrix_type full
_refine_ls_number_parameters 318
_refine_ls_number_reflns 4921
_refine_ls_number_restraints 0
_refine_ls_restrained_S_all 1.101
_refine_ls_R_factor_all 0.0442
_refine_ls_R_factor_gt 0.0415
_refine_ls_shift/su_max 0.000
_refine_ls_shift/su_mean 0.000
_refine_ls_structure_factor_coef Fsqd
_refine_ls_weighting_details 'calc w=1/[\s^2^(Fo^2^)+(0.0510P)^2^+1.7726P] where P=(Fo^2^+2Fc^2^)/3'
_refine_ls_weighting_scheme calc
_refine_ls_wR_factor_gt 0.1055
_refine_ls_wR_factor_ref 0.1071
_reflns_number_gt 4592
_reflns_number_total 4921
_reflns_threshold_expression >2sigma(I)
_cod_data_source_file b910641c.txt
_cod_data_source_block 15
_cod_depositor_comments
;
The following automatic conversions were performed:

'_symmetry_cell_setting' value 'Triclinic' changed to 'triclinic'
according to /home/saulius/struct/CIF-dictionaries/cif_core.dic
dictionary named 'cif_core.dic' version 2.4.2 from 2011-04-26.

Automatic conversion script
Id: cif_fix_values 1891 2012-01-12 08:04:46Z andrius 
;
_cod_original_cell_volume 1020.78(19)
_cod_original_sg_symbol_Hall -P1
_cod_original_sg_symbol_H-M P-1
_cod_database_code 7211591

loop_
_symmetry_equiv_pos_as_xyz
'x, y, z'
'-x, -y, -z'

loop_
_atom_site_label
_atom_site_type_symbol
_atom_site_fract_x
_atom_site_fract_y
_atom_site_fract_z
_atom_site_U_iso_or_equiv
_atom_site_adp_type
_atom_site_occupancy
_atom_site_symmetry_multiplicity
_atom_site_calc_flag
_atom_site_refinement_flags
Cu1 Cu 0.5000 0.0000 1.0000 0.01339(11) Uani 1 2 d S
Cu2 Cu 0.5000 0.5000 0.5000 0.01544(11) Uani 1 2 d S
P1 P 0.71288(10) 0.03863(7) 0.83109(3) 0.01434(14) Uani 1 1 d .
P2 P 0.76016(10) 0.58931(7) 0.68682(3) 0.01392(14) Uani 1 1 d .
N1 N 0.5328(3) 0.2104(2) 1.05011(11) 0.0126(4) Uani 1 1 d .
N2 N 0.4709(3) 0.7108(2) 0.46228(11) 0.0155(4) Uani 1 1 d .
O1 O 0.4970(3) 0.0091(2) 0.79200(10) 0.0204(4) Uani 1 1 d .
O2 O 0.7075(3) 0.1133(2) 0.90719(10) 0.0167(4) Uani 1 1 d .
O3 O 0.8398(3) -0.1133(2) 0.84096(10) 0.0182(4) Uani 1 1 d .
O4 O 0.7589(3) 0.5925(2) 0.60409(10) 0.0178(4) Uani 1 1 d .
O5 O 0.8869(3) 0.7296(2) 0.72478(10) 0.0177(4) Uani 1 1 d .
O6 O 0.5331(3) 0.5708(2) 0.70125(11) 0.0213(4) Uani 1 1 d .
O7 O 0.2260(3) 0.0728(2) 0.95999(9) 0.0158(3) Uani 1 1 d .
O8 O 0.0149(3) 0.2694(2) 0.97345(10) 0.0179(4) Uani 1 1 d .
O9 O 0.2484(3) 0.5535(2) 0.54376(10) 0.0170(4) Uani 1 1 d .
O10 O 0.0150(3) 0.7410(2) 0.54250(10) 0.0197(4) Uani 1 1 d .
O90 O 0.2998(3) 0.7882(2) 0.70711(11) 0.0209(4) Uani 1 1 d .
C1 C 0.8719(4) 0.4103(3) 0.71641(13) 0.0140(4) Uani 1 1 d .
C2 C 0.7655(4) 0.3069(3) 0.75600(13) 0.0152(5) Uani 1 1 d .
H2 H 0.6278 0.3276 0.7642 0.018 Uiso 1 1 calc R
C3 C 0.8590(4) 0.1730(3) 0.78381(13) 0.0146(5) Uani 1 1 d .
C4 C 1.0624(4) 0.1464(3) 0.77313(14) 0.0169(5) Uani 1 1 d .
H4 H 1.1301 0.0587 0.7936 0.020 Uiso 1 1 calc R
C5 C 1.1675(4) 0.2475(3) 0.73263(14) 0.0183(5) Uani 1 1 d .
H5 H 1.3056 0.2267 0.7248 0.022 Uiso 1 1 calc R
C6 C 1.0735(4) 0.3787(3) 0.70341(14) 0.0170(5) Uani 1 1 d .
H6 H 1.1454 0.4460 0.6749 0.020 Uiso 1 1 calc R
C7 C 0.7013(4) 0.2757(3) 1.09228(13) 0.0166(5) Uani 1 1 d .
H7 H 0.8222 0.2165 1.1023 0.020 Uiso 1 1 calc R
C8 C 0.7027(4) 0.4294(3) 1.12192(14) 0.0194(5) Uani 1 1 d .
H8 H 0.8241 0.4752 1.1513 0.023 Uiso 1 1 calc R
C9 C 0.5258(4) 0.5141(3) 1.10803(14) 0.0188(5) Uani 1 1 d .
H9 H 0.5247 0.6189 1.1277 0.023 Uiso 1 1 calc R
C10 C 0.3485(4) 0.4448(3) 1.06500(13) 0.0163(5) Uani 1 1 d .
H10 H 0.2242 0.5001 1.0555 0.020 Uiso 1 1 calc R
C11 C 0.3601(4) 0.2930(3) 1.03667(13) 0.0134(4) Uani 1 1 d .
C12 C 0.1856(4) 0.2058(3) 0.98654(13) 0.0146(4) Uani 1 1 d .
C13 C 0.5951(4) 0.7856(3) 0.42231(14) 0.0177(5) Uani 1 1 d .
H13 H 0.7229 0.7417 0.4147 0.021 Uiso 1 1 calc R
C14 C 0.5405(5) 0.9272(3) 0.39147(14) 0.0210(5) Uani 1 1 d .
H14 H 0.6319 0.9809 0.3642 0.025 Uiso 1 1 calc R
C15 C 0.3523(5) 0.9881(3) 0.40104(15) 0.0231(6) Uani 1 1 d .
H15 H 0.3103 1.0820 0.3787 0.028 Uiso 1 1 calc R
C16 C 0.2247(4) 0.9115(3) 0.44350(14) 0.0195(5) Uani 1 1 d .
H16 H 0.0955 0.9525 0.4514 0.023 Uiso 1 1 calc R
C17 C 0.2910(4) 0.7735(3) 0.47395(13) 0.0155(5) Uani 1 1 d .
C18 C 0.1739(4) 0.6820(3) 0.52371(13) 0.0158(5) Uani 1 1 d .
H2' H 0.803(7) 0.154(5) 0.926(2) 0.048(13) Uiso 1 1 d .
H4' H 0.864(9) 0.631(7) 0.587(3) 0.085(19) Uiso 1 1 d .

loop_
_atom_site_aniso_label
_atom_site_aniso_U_11
_atom_site_aniso_U_22
_atom_site_aniso_U_33
_atom_site_aniso_U_23
_atom_site_aniso_U_13
_atom_site_aniso_U_12
Cu1 0.0131(2) 0.0110(2) 0.0158(2) -0.00173(15) 0.00061(15) 0.00477(15)
Cu2 0.0169(2) 0.0116(2) 0.0192(2) 0.00477(15) 0.00481(16) 0.00465(15)
P1 0.0149(3) 0.0132(3) 0.0157(3) 0.0022(2) 0.0042(2) 0.0017(2)
P2 0.0139(3) 0.0119(3) 0.0166(3) 0.0019(2) 0.0038(2) 0.0015(2)
N1 0.0137(9) 0.0133(9) 0.0118(9) 0.0022(7) 0.0040(7) 0.0026(7)
N2 0.0191(10) 0.0119(9) 0.0151(10) 0.0006(7) 0.0010(8) 0.0023(8)
O1 0.0178(9) 0.0192(9) 0.0240(9) 0.0034(7) 0.0017(7) 0.0004(7)
O2 0.0181(9) 0.0172(9) 0.0154(8) -0.0006(7) 0.0053(7) -0.0012(7)
O3 0.0207(9) 0.0156(9) 0.0195(9) 0.0041(7) 0.0039(7) 0.0062(7)
O4 0.0191(9) 0.0190(9) 0.0153(8) 0.0039(7) 0.0020(7) 0.0001(7)
O5 0.0196(9) 0.0136(8) 0.0207(9) -0.0021(7) 0.0059(7) -0.0001(7)
O6 0.0156(9) 0.0201(9) 0.0300(10) 0.0047(8) 0.0077(8) 0.0022(7)
O7 0.0155(8) 0.0134(8) 0.0182(8) -0.0005(6) 0.0010(7) 0.0038(6)
O8 0.0152(8) 0.0155(8) 0.0231(9) 0.0001(7) 0.0017(7) 0.0056(7)
O9 0.0194(9) 0.0144(8) 0.0181(8) 0.0042(7) 0.0045(7) 0.0035(7)
O10 0.0196(9) 0.0179(9) 0.0233(9) 0.0037(7) 0.0068(7) 0.0046(7)
O90 0.0171(9) 0.0183(9) 0.0277(10) -0.0006(7) 0.0043(7) 0.0024(7)
C1 0.0155(11) 0.0111(10) 0.0154(11) -0.0001(8) 0.0019(9) 0.0019(9)
C2 0.0139(11) 0.0152(11) 0.0168(11) -0.0008(9) 0.0037(9) 0.0018(9)
C3 0.0166(11) 0.0125(11) 0.0150(11) 0.0005(8) 0.0040(9) -0.0003(9)
C4 0.0175(12) 0.0150(11) 0.0185(12) 0.0012(9) 0.0031(9) 0.0028(9)
C5 0.0148(11) 0.0181(12) 0.0229(12) 0.0006(10) 0.0053(10) 0.0030(9)
C6 0.0170(12) 0.0151(11) 0.0194(12) -0.0005(9) 0.0053(9) 0.0000(9)
C7 0.0159(11) 0.0178(12) 0.0161(11) 0.0005(9) 0.0013(9) 0.0031(9)
C8 0.0199(12) 0.0204(12) 0.0169(12) -0.0026(10) 0.0015(10) -0.0015(10)
C9 0.0255(13) 0.0155(12) 0.0158(11) -0.0035(9) 0.0056(10) 0.0016(10)
C10 0.0191(12) 0.0150(11) 0.0161(11) 0.0006(9) 0.0056(9) 0.0049(9)
C11 0.0151(11) 0.0129(11) 0.0134(10) 0.0040(8) 0.0046(9) 0.0020(9)
C12 0.0150(11) 0.0140(11) 0.0155(11) 0.0029(9) 0.0037(9) 0.0020(9)
C13 0.0196(12) 0.0171(12) 0.0170(11) 0.0003(9) 0.0046(9) 0.0015(9)
C14 0.0296(14) 0.0163(12) 0.0182(12) 0.0026(9) 0.0076(10) -0.0010(10)
C15 0.0359(15) 0.0149(12) 0.0195(12) 0.0043(10) 0.0048(11) 0.0069(11)
C16 0.0237(13) 0.0160(12) 0.0196(12) 0.0014(9) 0.0039(10) 0.0066(10)
C17 0.0187(12) 0.0140(11) 0.0138(11) -0.0002(9) 0.0022(9) 0.0020(9)
C18 0.0163(11) 0.0142(11) 0.0161(11) -0.0012(9) 0.0004(9) -0.0003(9)

loop_
_atom_type_symbol
_atom_type_description
_atom_type_scat_dispersion_real
_atom_type_scat_dispersion_imag
_atom_type_scat_source
C C 0.0033 0.0016 'International Tables Vol C Tables 4.2.6.8 and 6.1.1.4'
H H 0.0000 0.0000 'International Tables Vol C Tables 4.2.6.8 and 6.1.1.4'
N N 0.0061 0.0033 'International Tables Vol C Tables 4.2.6.8 and 6.1.1.4'
O O 0.0106 0.0060 'International Tables Vol C Tables 4.2.6.8 and 6.1.1.4'
P P 0.1023 0.0942 'International Tables Vol C Tables 4.2.6.8 and 6.1.1.4'
Cu Cu 0.3201 1.2651 'International Tables Vol C Tables 4.2.6.8 and 6.1.1.4'

loop_
_geom_angle_atom_site_label_1
_geom_angle_atom_site_label_2
_geom_angle_atom_site_label_3
_geom_angle
_geom_angle_site_symmetry_1
_geom_angle_site_symmetry_3
O7 Cu1 O7 179.998(1) 2_657 .
O7 Cu1 N1 83.23(8) 2_657 2_657
O7 Cu1 N1 96.77(8) . 2_657
O7 Cu1 N1 96.77(8) 2_657 .
O7 Cu1 N1 83.23(8) . .
N1 Cu1 N1 180.00(14) 2_657 .
N2 Cu2 N2 179.998(1) 2_666 .
N2 Cu2 O9 82.86(8) 2_666 2_666
N2 Cu2 O9 97.14(8) . 2_666
N2 Cu2 O9 97.14(8) 2_666 .
N2 Cu2 O9 82.86(8) . .
O9 Cu2 O9 180.000(1) 2_666 .
O1 P1 O2 110.42(11) . .
O1 P1 O3 114.11(11) . .
O2 P1 O3 106.87(10) . .
O1 P1 C3 110.23(11) . .
O2 P1 C3 107.88(11) . .
O3 P1 C3 107.08(11) . .
O5 P2 O6 115.69(11) . .
O5 P2 O4 110.57(11) . .
O6 P2 O4 108.30(11) . .
O5 P2 C1 110.02(11) . .
O6 P2 C1 103.99(11) . .
O4 P2 C1 107.85(11) . .
C7 N1 C11 119.7(2) . .
C7 N1 Cu1 127.89(17) . .
C11 N1 Cu1 112.41(16) . .
C13 N2 C17 119.6(2) . .
C13 N2 Cu2 127.55(18) . .
C17 N2 Cu2 112.44(17) . .
P1 O2 H2' 118(4) . .
P2 O4 H4' 121(4) . .
C12 O7 Cu1 113.92(16) . .
C18 O9 Cu2 113.51(16) . .
C2 C1 C6 119.6(2) . .
C2 C1 P2 120.81(19) . .
C6 C1 P2 119.47(19) . .
C1 C2 C3 120.9(2) . .
C1 C2 H2 119.5 . .
C3 C2 H2 119.5 . .
C4 C3 C2 118.9(2) . .
C4 C3 P1 121.59(19) . .
C2 C3 P1 119.47(19) . .
C3 C4 C5 120.3(2) . .
C3 C4 H4 119.8 . .
C5 C4 H4 119.8 . .
C4 C5 C6 120.9(2) . .
C4 C5 H5 119.5 . .
C6 C5 H5 119.5 . .
C5 C6 C1 119.2(2) . .
C5 C6 H6 120.4 . .
C1 C6 H6 120.4 . .
N1 C7 C8 121.1(2) . .
N1 C7 H7 119.5 . .
C8 C7 H7 119.5 . .
C9 C8 C7 119.3(2) . .
C9 C8 H8 120.4 . .
C7 C8 H8 120.4 . .
C8 C9 C10 119.7(2) . .
C8 C9 H9 120.2 . .
C10 C9 H9 120.2 . .
C11 C10 C9 117.7(2) . .
C11 C10 H10 121.1 . .
C9 C10 H10 121.1 . .
N1 C11 C10 122.6(2) . .
N1 C11 C12 113.5(2) . .
C10 C11 C12 123.9(2) . .
O8 C12 O7 125.1(2) . .
O8 C12 C11 118.4(2) . .
O7 C12 C11 116.5(2) . .
N2 C13 C14 121.2(2) . .
N2 C13 H13 119.4 . .
C14 C13 H13 119.4 . .
C15 C14 C13 119.2(2) . .
C15 C14 H14 120.4 . .
C13 C14 H14 120.4 . .
C14 C15 C16 119.6(2) . .
C14 C15 H15 120.2 . .
C16 C15 H15 120.2 . .
C17 C16 C15 118.1(2) . .
C17 C16 H16 120.9 . .
C15 C16 H16 120.9 . .
N2 C17 C16 122.2(2) . .
N2 C17 C18 113.8(2) . .
C16 C17 C18 124.0(2) . .
O10 C18 O9 126.1(2) . .
O10 C18 C17 117.5(2) . .
O9 C18 C17 116.4(2) . .

loop_
_geom_bond_atom_site_label_1
_geom_bond_atom_site_label_2
_geom_bond_distance
_geom_bond_site_symmetry_2
Cu1 O7 1.9644(17) 2_657
Cu1 O7 1.9644(17) .
Cu1 N1 1.972(2) 2_657
Cu1 N1 1.972(2) .
Cu2 N2 1.960(2) 2_666
Cu2 N2 1.960(2) .
Cu2 O9 1.9901(18) 2_666
Cu2 O9 1.9901(18) .
P1 O1 1.488(2) .
P1 O2 1.5456(19) .
P1 O3 1.5656(18) .
P1 C3 1.792(3) .
P2 O5 1.5066(19) .
P2 O6 1.5356(19) .
P2 O4 1.5555(19) .
P2 C1 1.790(2) .
N1 C7 1.336(3) .
N1 C11 1.347(3) .
N2 C13 1.335(3) .
N2 C17 1.346(3) .
O2 H2' 0.73(5) .
O4 H4' 0.85(6) .
O7 C12 1.269(3) .
O8 C12 1.250(3) .
O9 C18 1.265(3) .
O10 C18 1.254(3) .
C1 C2 1.395(3) .
C1 C6 1.399(3) .
C2 C3 1.399(3) .
C2 H2 0.9500 .
C3 C4 1.389(3) .
C4 C5 1.389(4) .
C4 H4 0.9500 .
C5 C6 1.391(4) .
C5 H5 0.9500 .
C6 H6 0.9500 .
C7 C8 1.397(4) .
C7 H7 0.9500 .
C8 C9 1.380(4) .
C8 H8 0.9500 .
C9 C10 1.396(4) .
C9 H9 0.9500 .
C10 C11 1.384(3) .
C10 H10 0.9500 .
C11 C12 1.506(3) .
C13 C14 1.395(4) .
C13 H13 0.9500 .
C14 C15 1.378(4) .
C14 H14 0.9500 .
C15 C16 1.388(4) .
C15 H15 0.9500 .
C16 C17 1.385(3) .
C16 H16 0.9500 .
C17 C18 1.504(3) .

loop_
_geom_torsion_atom_site_label_1
_geom_torsion_atom_site_label_2
_geom_torsion_atom_site_label_3
_geom_torsion_atom_site_label_4
_geom_torsion
_geom_torsion_site_symmetry_1
O7 Cu1 N1 C7 4.5(2) 2_657
O7 Cu1 N1 C7 -175.5(2) .
N1 Cu1 N1 C7 161(6) 2_657
O7 Cu1 N1 C11 -176.91(16) 2_657
O7 Cu1 N1 C11 3.09(16) .
N1 Cu1 N1 C11 -21(6) 2_657
N2 Cu2 N2 C13 -55(3) 2_666
O9 Cu2 N2 C13 -2.0(2) 2_666
O9 Cu2 N2 C13 178.0(2) .
N2 Cu2 N2 C17 118(3) 2_666
O9 Cu2 N2 C17 170.89(17) 2_666
O9 Cu2 N2 C17 -9.11(17) .
O7 Cu1 O7 C12 -119(6) 2_657
N1 Cu1 O7 C12 174.35(17) 2_657
N1 Cu1 O7 C12 -5.65(17) .
N2 Cu2 O9 C18 -173.65(17) 2_666
N2 Cu2 O9 C18 6.34(17) .
O9 Cu2 O9 C18 -21(15) 2_666
O5 P2 C1 C2 113.2(2) .
O6 P2 C1 C2 -11.3(2) .
O4 P2 C1 C2 -126.1(2) .
O5 P2 C1 C6 -62.9(2) .
O6 P2 C1 C6 172.6(2) .
O4 P2 C1 C6 57.8(2) .
C6 C1 C2 C3 1.0(4) .
P2 C1 C2 C3 -175.14(19) .
C1 C2 C3 C4 1.7(4) .
C1 C2 C3 P1 -177.36(19) .
O1 P1 C3 C4 -135.3(2) .
O2 P1 C3 C4 104.1(2) .
O3 P1 C3 C4 -10.7(2) .
O1 P1 C3 C2 43.8(2) .
O2 P1 C3 C2 -76.9(2) .
O3 P1 C3 C2 168.42(19) .
C2 C3 C4 C5 -2.9(4) .
P1 C3 C4 C5 176.1(2) .
C3 C4 C5 C6 1.4(4) .
C4 C5 C6 C1 1.3(4) .
C2 C1 C6 C5 -2.5(4) .
P2 C1 C6 C5 173.7(2) .
C11 N1 C7 C8 -1.0(4) .
Cu1 N1 C7 C8 177.50(18) .
N1 C7 C8 C9 0.9(4) .
C7 C8 C9 C10 0.3(4) .
C8 C9 C10 C11 -1.2(4) .
C7 N1 C11 C10 0.0(4) .
Cu1 N1 C11 C10 -178.76(19) .
C7 N1 C11 C12 178.3(2) .
Cu1 N1 C11 C12 -0.5(2) .
C9 C10 C11 N1 1.1(4) .
C9 C10 C11 C12 -177.0(2) .
Cu1 O7 C12 O8 -174.1(2) .
Cu1 O7 C12 C11 6.9(3) .
N1 C11 C12 O8 176.6(2) .
C10 C11 C12 O8 -5.1(4) .
N1 C11 C12 O7 -4.3(3) .
C10 C11 C12 O7 173.9(2) .
C17 N2 C13 C14 -0.8(4) .
Cu2 N2 C13 C14 171.64(19) .
N2 C13 C14 C15 -1.7(4) .
C13 C14 C15 C16 2.7(4) .
C14 C15 C16 C17 -1.1(4) .
C13 N2 C17 C16 2.5(4) .
Cu2 N2 C17 C16 -171.0(2) .
C13 N2 C17 C18 -176.3(2) .
Cu2 N2 C17 C18 10.2(3) .
C15 C16 C17 N2 -1.5(4) .
C15 C16 C17 C18 177.1(2) .
Cu2 O9 C18 O10 179.0(2) .
Cu2 O9 C18 C17 -2.5(3) .
N2 C17 C18 O10 173.5(2) .
C16 C17 C18 O10 -5.3(4) .
N2 C17 C18 O9 -5.2(3) .
C16 C17 C18 O9 176.0(2) .
